data_7125744
loop_
_publ_author_name
'Kureja, Kunal'
'Zinke, Julian'
'Bruhn, Clemens'
'Siemeling, Ulrich'

_publ_section_title
;
 Imidazolium-benzimidazolates as convenient sources of
 donor-functionalised normal and abnormal N-heterocyclic carbenes.
;
_journal_issue 65
_journal_name_full 'Chemical communications (Cambridge, England)'
_journal_page_first 9705
_journal_page_last 9708
_journal_paper_doi 10.1039/c9cc05283f
_journal_volume 55
_journal_year 2019
_chemical_formula_sum 'C14 H16 N4 S'
_chemical_formula_weight 272.37
_space_group_crystal_system orthorhombic
_space_group_IT_number 33
_space_group_name_Hall 'P 2c -2n'
_space_group_name_H-M_alt 'P n a 21'
_atom_sites_solution_hydrogens geom
_audit_creation_method SHELXL-2017/1
_audit_update_record
;
2019-07-08 deposited with the CCDC.	2019-07-19 downloaded from the CCDC.
;
_cell_angle_alpha 90
_cell_angle_beta 90
_cell_angle_gamma 90
_cell_formula_units_Z 4
_cell_length_a 17.423(2)
_cell_length_b 11.8598(10)
_cell_length_c 6.6646(5)
_cell_measurement_reflns_used 9655
_cell_measurement_temperature 100(2)
_cell_measurement_theta_max 30.09
_cell_measurement_theta_min 2.08
_cell_volume 1377.1(2)
_computing_structure_refinement 'SHELXL-2017/1 (Sheldrick, 2017)'
_diffrn_ambient_temperature 100(2)
_diffrn_detector Pilatus200K
_diffrn_detector_area_resol_mean 5.81
_diffrn_detector_type 'DECTRIS PILATUS 200K'
_diffrn_measured_fraction_theta_full 0.999
_diffrn_measured_fraction_theta_max 0.999
_diffrn_measurement_details ' 192 frames, detector distance = 40 mm'
_diffrn_measurement_device 'Eulerian 4-circle diffractometer'
_diffrn_measurement_device_type 'STOE STADIVARI'
_diffrn_measurement_method 'rotation method, \w scans'
_diffrn_radiation_collimation '1.2 0.6 mm diameter'
_diffrn_radiation_monochromator 'Graded multilayer mirror'
_diffrn_radiation_polarisn_norm 0
_diffrn_radiation_probe x-ray
_diffrn_radiation_type 'Mo K\a'
_diffrn_radiation_wavelength 0.71073
_diffrn_reflns_av_R_equivalents 0.0584
_diffrn_reflns_av_unetI/netI 0.0662
_diffrn_reflns_Laue_measured_fraction_full 0.999
_diffrn_reflns_Laue_measured_fraction_max 0.999
_diffrn_reflns_limit_h_max 21
_diffrn_reflns_limit_h_min -20
_diffrn_reflns_limit_k_max 12
_diffrn_reflns_limit_k_min -14
_diffrn_reflns_limit_l_max 7
_diffrn_reflns_limit_l_min -8
_diffrn_reflns_number 4606
_diffrn_reflns_point_group_measured_fraction_full 1.000
_diffrn_reflns_point_group_measured_fraction_max 1.000
_diffrn_reflns_theta_full 25.242
_diffrn_reflns_theta_max 25.999
_diffrn_reflns_theta_min 2.077
_diffrn_source 'Mo Genix'
_diffrn_source_current 1.000
_diffrn_source_power 0.050
_diffrn_source_voltage 50
_exptl_absorpt_coefficient_mu 0.227
_exptl_absorpt_correction_T_max 0.9913
_exptl_absorpt_correction_T_min 0.9673
_exptl_absorpt_correction_type integration
_exptl_absorpt_process_details
;
STOE X-Red32, absorption correction by Gaussian integration, analogous to
P. Coppens, "The Evaluation of Absorption and Extinction in Single-Crystal
Structure Analysis", published in
F. R. Ahmed (Editor), "Crystallographic Computing",
Munksgaard, Copenhagen (1970), 255 - 270
;
_exptl_crystal_colour colorless
_exptl_crystal_density_diffrn 1.314
_exptl_crystal_description plate
_exptl_crystal_F_000 576
_exptl_crystal_size_max 0.270
_exptl_crystal_size_mid 0.100
_exptl_crystal_size_min 0.040
_refine_diff_density_max 0.475
_refine_diff_density_min -0.521
_refine_diff_density_rms 0.108
_refine_ls_abs_structure_details
;
 Refined as an inversion twin.
;
_refine_ls_abs_structure_Flack 0.3(5)
_refine_ls_extinction_method none
_refine_ls_goodness_of_fit_ref 1.110
_refine_ls_hydrogen_treatment constr
_refine_ls_matrix_type full
_refine_ls_number_parameters 176
_refine_ls_number_reflns 2449
_refine_ls_number_restraints 1
_refine_ls_restrained_S_all 1.109
_refine_ls_R_factor_all 0.1375
_refine_ls_R_factor_gt 0.1166
_refine_ls_shift/su_max 0.000
_refine_ls_shift/su_mean 0.000
_refine_ls_structure_factor_coef Fsqd
_refine_ls_weighting_details 'w=1/[\s^2^(Fo^2^)+(0.0490P)^2^+13.7402P] where P=(Fo^2^+2Fc^2^)/3'
_refine_ls_weighting_scheme calc
_refine_ls_wR_factor_gt 0.2577
_refine_ls_wR_factor_ref 0.2720
_reflns_Friedel_coverage 0.834
_reflns_Friedel_fraction_full 1.000
_reflns_Friedel_fraction_max 1.000
_reflns_number_gt 1983
_reflns_number_total 2449
_reflns_threshold_expression 'I > 2\s(I)'
_cod_data_source_file c9cc05283f2.cif
_cod_data_source_block sv0620
_cod_database_code 7125744
_shelx_shelxl_version_number 2017/1
_shelx_space_group_comment
;
The symmetry employed for this shelxl refinement is uniquely defined
by the following loop, which should always be used as a source of
symmetry information in preference to the above space-group names.
They are only intended as comments.
;
_shelx_estimated_absorpt_t_min 0.941
_shelx_estimated_absorpt_t_max 0.991

loop_
_space_group_symop_operation_xyz
'x, y, z'
'-x, -y, z+1/2'
'-x+1/2, y+1/2, z+1/2'
'x+1/2, -y+1/2, z'

loop_
_atom_site_label
_atom_site_type_symbol
_atom_site_fract_x
_atom_site_fract_y
_atom_site_fract_z
_atom_site_U_iso_or_equiv
_atom_site_adp_type
_atom_site_occupancy
_atom_site_site_symmetry_order
_atom_site_calc_flag
_atom_site_refinement_flags_posn
_atom_site_refinement_flags_adp
C1 C 0.4771(8) 0.3043(11) 0.5246(18) 0.034(3) Uani 1 1 d . .
C2 C 0.5253(7) 0.3376(10) 0.8323(17) 0.033(3) Uani 1 1 d . .
H2A H 0.557347 0.331907 0.947193 0.039 Uiso 1 1 calc R U
C3 C 0.4650(6) 0.4109(9) 0.8074(17) 0.026(2) Uani 1 1 d . .
H3A H 0.447191 0.465126 0.901512 0.031 Uiso 1 1 calc R U
C4 C 0.2779(7) 0.5653(11) 0.5231(19) 0.035(3) Uani 1 1 d . .
C5 C 0.2214(8) 0.6417(13) 0.556(2) 0.041(3) Uani 1 1 d . .
H5A H 0.214431 0.674767 0.684402 0.049 Uiso 1 1 calc R U
C6 C 0.1739(8) 0.6702(15) 0.396(2) 0.054(5) Uani 1 1 d . .
H6A H 0.132079 0.720113 0.417570 0.064 Uiso 1 1 calc R U
C7 C 0.1870(8) 0.6266(14) 0.207(2) 0.044(4) Uani 1 1 d . .
H7A H 0.156035 0.652536 0.098796 0.052 Uiso 1 1 calc R U
C008 C 0.3715(7) 0.4510(9) 0.5419(17) 0.026(3) Uani 1 1 d . .
C8 C 0.2433(8) 0.5466(14) 0.167(2) 0.044(3) Uani 1 1 d . .
H8A H 0.250064 0.513698 0.038568 0.053 Uiso 1 1 calc R U
C9 C 0.2891(7) 0.5186(11) 0.3307(18) 0.036(3) Uani 1 1 d . .
C10 C 0.5850(8) 0.1766(10) 0.637(2) 0.035(3) Uani 1 1 d . .
C11 C 0.6334(11) 0.1637(13) 0.830(2) 0.058(5) Uani 1 1 d . .
H11A H 0.666430 0.230014 0.846587 0.070 Uiso 1 1 calc R U
H11B H 0.665337 0.095908 0.820120 0.070 Uiso 1 1 calc R U
H11C H 0.599205 0.157097 0.946278 0.070 Uiso 1 1 calc R U
C12 C 0.6396(9) 0.2001(11) 0.459(2) 0.040(3) Uani 1 1 d . .
H12A H 0.675199 0.136763 0.443590 0.048 Uiso 1 1 calc R U
H12B H 0.668740 0.269280 0.485594 0.048 Uiso 1 1 calc R U
H12C H 0.609569 0.209319 0.336107 0.048 Uiso 1 1 calc R U
C13 C 0.5401(9) 0.0673(10) 0.605(2) 0.049(4) Uani 1 1 d . .
H13A H 0.502542 0.058236 0.713474 0.059 Uiso 1 1 calc R U
H13B H 0.575695 0.003250 0.606169 0.059 Uiso 1 1 calc R U
H13C H 0.513432 0.070272 0.476007 0.059 Uiso 1 1 calc R U
N1 N 0.5308(6) 0.2736(7) 0.6590(13) 0.027(2) Uani 1 1 d . .
N2 N 0.4348(6) 0.3900(8) 0.6155(15) 0.030(2) Uani 1 1 d . .
N3 N 0.3339(6) 0.5203(9) 0.6571(14) 0.029(2) Uani 1 1 d . .
N4 N 0.3501(6) 0.4443(9) 0.3490(14) 0.031(2) Uani 1 1 d . .
H4A H 0.370331 0.401844 0.254469 0.037 Uiso 1 1 calc R U
S1 S 0.4602(2) 0.2534(3) 0.2909(5) 0.0391(8) Uani 1 1 d . .

loop_
_atom_site_aniso_label
_atom_site_aniso_U_11
_atom_site_aniso_U_22
_atom_site_aniso_U_33
_atom_site_aniso_U_23
_atom_site_aniso_U_13
_atom_site_aniso_U_12
C1 0.048(8) 0.032(7) 0.023(6) 0.000(6) 0.000(6) -0.019(6)
C2 0.045(7) 0.029(6) 0.024(7) 0.001(5) -0.003(5) 0.002(5)
C3 0.035(6) 0.030(5) 0.013(5) -0.008(5) -0.004(5) -0.005(5)
C4 0.034(7) 0.034(7) 0.036(7) 0.008(6) 0.010(6) 0.000(6)
C5 0.037(7) 0.048(8) 0.037(7) 0.003(7) 0.004(6) 0.002(6)
C6 0.024(7) 0.086(13) 0.051(10) 0.025(9) 0.011(6) 0.028(8)
C7 0.024(6) 0.068(10) 0.039(7) 0.021(7) -0.010(6) -0.002(7)
C008 0.034(6) 0.017(5) 0.026(6) 0.002(5) 0.003(5) -0.011(5)
C8 0.038(7) 0.068(10) 0.026(6) -0.004(7) 0.005(6) -0.002(7)
C9 0.027(6) 0.047(8) 0.034(7) 0.010(6) -0.002(6) -0.015(6)
C10 0.048(8) 0.022(6) 0.034(7) -0.002(6) -0.003(6) 0.004(5)
C11 0.096(13) 0.040(8) 0.040(8) 0.000(7) -0.016(9) 0.030(8)
C12 0.047(8) 0.030(7) 0.043(8) -0.006(6) 0.004(7) 0.003(7)
C13 0.063(10) 0.021(6) 0.062(9) -0.005(7) 0.007(8) -0.007(6)
N1 0.045(6) 0.018(5) 0.017(4) -0.003(4) 0.001(4) 0.012(4)
N2 0.043(6) 0.022(5) 0.025(5) 0.004(4) -0.004(5) -0.012(5)
N3 0.030(5) 0.034(5) 0.023(5) 0.004(5) 0.002(4) -0.005(4)
N4 0.031(5) 0.038(6) 0.023(5) 0.006(4) -0.006(4) -0.010(5)
S1 0.0577(18) 0.0369(15) 0.0227(12) -0.0069(15) -0.0004(17) -0.0025(16)

loop_
_atom_type_symbol
_atom_type_description
_atom_type_scat_dispersion_real
_atom_type_scat_dispersion_imag
_atom_type_scat_source
C C 0.0033 0.0016 'International Tables Vol C Tables 4.2.6.8 and 6.1.1.4'
H H 0.0000 0.0000 'International Tables Vol C Tables 4.2.6.8 and 6.1.1.4'
N N 0.0061 0.0033 'International Tables Vol C Tables 4.2.6.8 and 6.1.1.4'
S S 0.1246 0.1234 'International Tables Vol C Tables 4.2.6.8 and 6.1.1.4'

loop_
_geom_angle_atom_site_label_1
_geom_angle_atom_site_label_2
_geom_angle_atom_site_label_3
_geom_angle
N1 C1 N2 106.0(9)
N1 C1 S1 129.4(10)
N2 C1 S1 124.6(10)
C3 C2 N1 107.4(10)
C3 C2 H2A 126.3
N1 C2 H2A 126.3
C2 C3 N2 106.5(10)
C2 C3 H3A 126.8
N2 C3 H3A 126.8
C5 C4 C9 120.6(13)
C5 C4 N3 130.2(12)
C9 C4 N3 109.2(11)
C4 C5 C6 118.2(14)
C4 C5 H5A 120.9
C6 C5 H5A 120.9
C7 C6 C5 120.7(13)
C7 C6 H6A 119.6
C5 C6 H6A 119.6
C6 C7 C8 122.9(12)
C6 C7 H7A 118.6
C8 C7 H7A 118.6
N3 C008 N4 117.6(11)
N3 C008 N2 120.9(10)
N4 C008 N2 121.4(11)
C9 C8 C7 114.9(13)
C9 C8 H8A 122.6
C7 C8 H8A 122.6
N4 C9 C8 131.4(12)
N4 C9 C4 106.0(10)
C8 C9 C4 122.6(13)
N1 C10 C13 110.1(11)
N1 C10 C12 109.0(10)
C13 C10 C12 111.3(12)
N1 C10 C11 109.8(10)
C13 C10 C11 108.0(12)
C12 C10 C11 108.7(12)
C10 C11 H11A 109.5
C10 C11 H11B 109.5
H11A C11 H11B 109.5
C10 C11 H11C 109.5
H11A C11 H11C 109.5
H11B C11 H11C 109.5
C10 C12 H12A 109.5
C10 C12 H12B 109.5
H12A C12 H12B 109.5
C10 C12 H12C 109.5
H12A C12 H12C 109.5
H12B C12 H12C 109.5
C10 C13 H13A 109.5
C10 C13 H13B 109.5
H13A C13 H13B 109.5
C10 C13 H13C 109.5
H13A C13 H13C 109.5
H13B C13 H13C 109.5
C1 N1 C2 111.0(10)
C1 N1 C10 125.6(10)
C2 N1 C10 123.2(10)
C1 N2 C3 109.1(10)
C1 N2 C008 129.6(10)
C3 N2 C008 121.3(10)
C008 N3 C4 102.2(10)
C008 N4 C9 105.1(10)
C008 N4 H4A 127.5
C9 N4 H4A 127.5

loop_
_geom_bond_atom_site_label_1
_geom_bond_atom_site_label_2
_geom_bond_distance
C1 N1 1.346(16)
C1 N2 1.393(17)
C1 S1 1.697(12)
C2 C3 1.374(16)
C2 N1 1.386(14)
C2 H2A 0.9500
C3 N2 1.405(15)
C3 H3A 0.9500
C4 C5 1.356(19)
C4 C9 1.410(18)
C4 N3 1.426(16)
C5 C6 1.389(19)
C5 H5A 0.9500
C6 C7 1.38(2)
C6 H6A 0.9500
C7 C8 1.39(2)
C7 H7A 0.9500
C008 N3 1.301(15)
C008 N4 1.342(15)
C008 N2 1.408(15)
C8 C9 1.390(18)
C8 H8A 0.9500
C9 N4 1.386(17)
C10 N1 1.495(15)
C10 C13 1.529(18)
C10 C12 1.544(19)
C10 C11 1.547(19)
C11 H11A 0.9800
C11 H11B 0.9800
C11 H11C 0.9800
C12 H12A 0.9800
C12 H12B 0.9800
C12 H12C 0.9800
C13 H13A 0.9800
C13 H13B 0.9800
C13 H13C 0.9800
N4 H4A 0.8800
